data_7210700
loop_
_publ_author_name
'He, Xiang'
'Lu, Xiao-Peng'
'Ju, Zhan-Feng'
'Li, Chun-Ju'
'Zhang, Qi-Kai'
'Li, Ming-Xing'

_publ_section_title
;
 Syntheses, structures, and photoluminescent properties of ten
 metal--organic frameworks constructed by a flexible tetracarboxylate
 ligand
;
_journal_issue 14
_journal_name_full CrystEngComm
_journal_page_first 2731
_journal_paper_doi 10.1039/c3ce26864k
_journal_volume 15
_journal_year 2013
_chemical_formula_sum 'C76 H60 Co2 N2 O32'
_chemical_formula_weight 1631.12
_chemical_name_systematic
;
?
;
_space_group_IT_number 2
_symmetry_cell_setting triclinic
_symmetry_space_group_name_Hall '-P 1'
_symmetry_space_group_name_H-M 'P -1'
_atom_sites_solution_hydrogens geom
_atom_sites_solution_primary direct
_atom_sites_solution_secondary difmap
_audit_creation_method SHELXL-97
_cell_angle_alpha 93.144(2)
_cell_angle_beta 100.882(2)
_cell_angle_gamma 112.205(2)
_cell_formula_units_Z 1
_cell_length_a 8.7504(10)
_cell_length_b 10.7138(12)
_cell_length_c 21.673(2)
_cell_measurement_temperature 296(2)
_cell_volume 1829.5(3)
_computing_structure_refinement 'SHELXL-97 (Sheldrick, 2008)'
_computing_structure_solution 'SHELXS-97 (Sheldrick, 2008)'
_diffrn_ambient_temperature 296(2)
_diffrn_measured_fraction_theta_full 0.984
_diffrn_measured_fraction_theta_max 0.984
_diffrn_radiation_monochromator graphite
_diffrn_radiation_source 'fine-focus sealed tube'
_diffrn_radiation_type MoK\a
_diffrn_radiation_wavelength 0.71073
_diffrn_reflns_av_R_equivalents 0.0299
_diffrn_reflns_av_sigmaI/netI 0.0677
_diffrn_reflns_limit_h_max 10
_diffrn_reflns_limit_h_min -8
_diffrn_reflns_limit_k_max 10
_diffrn_reflns_limit_k_min -12
_diffrn_reflns_limit_l_max 25
_diffrn_reflns_limit_l_min -25
_diffrn_reflns_number 9601
_diffrn_reflns_theta_full 25.00
_diffrn_reflns_theta_max 25.00
_diffrn_reflns_theta_min 1.93
_exptl_absorpt_coefficient_mu 0.547
_exptl_absorpt_correction_T_max 0.9838
_exptl_absorpt_correction_T_min 0.9372
_exptl_absorpt_correction_type multi-scan
_exptl_absorpt_process_details 'SADABS (Sheldrick,1996)'
_exptl_crystal_colour violet
_exptl_crystal_density_diffrn 1.481
_exptl_crystal_density_method 'not measured'
_exptl_crystal_description block
_exptl_crystal_F_000 840
_exptl_crystal_size_max 0.4
_exptl_crystal_size_mid 0.3
_exptl_crystal_size_min 0.2
_refine_diff_density_max 0.498
_refine_diff_density_min -0.537
_refine_diff_density_rms 0.070
_refine_ls_extinction_method none
_refine_ls_goodness_of_fit_ref 0.873
_refine_ls_hydrogen_treatment mixed
_refine_ls_matrix_type full
_refine_ls_number_parameters 510
_refine_ls_number_reflns 6339
_refine_ls_number_restraints 0
_refine_ls_restrained_S_all 0.873
_refine_ls_R_factor_all 0.0900
_refine_ls_R_factor_gt 0.0594
_refine_ls_shift/su_max 0.000
_refine_ls_shift/su_mean 0.000
_refine_ls_structure_factor_coef Fsqd
_refine_ls_weighting_details 'calc w=1/[\s^2^(Fo^2^)+(0.1223P)^2^+0.6067P] where P=(Fo^2^+2Fc^2^)/3'
_refine_ls_weighting_scheme calc
_refine_ls_wR_factor_gt 0.1578
_refine_ls_wR_factor_ref 0.1807
_reflns_number_gt 4403
_reflns_number_total 6339
_reflns_threshold_expression >2sigma(I)
_cod_data_source_file c3ce26864k.txt
_cod_data_source_block 4
_cod_depositor_comments
;
The following automatic conversions were performed:

'_symmetry_cell_setting' value 'Triclinic' changed to 'triclinic'
according to /home/saulius/struct/CIF-dictionaries/cif_core.dic
dictionary named 'cif_core.dic' version 2.4.2 from 2011-04-26.

Automatic conversion script
Id: cif_fix_values 1891 2012-01-12 08:04:46Z andrius 
;
_cod_original_cell_volume 1829.4(4)
_cod_original_sg_symbol_H-M P-1
_cod_database_code 7210700

loop_
_symmetry_equiv_pos_as_xyz
'x, y, z'
'-x, -y, -z'

loop_
_atom_site_label
_atom_site_type_symbol
_atom_site_fract_x
_atom_site_fract_y
_atom_site_fract_z
_atom_site_U_iso_or_equiv
_atom_site_adp_type
_atom_site_occupancy
_atom_site_symmetry_multiplicity
_atom_site_calc_flag
_atom_site_refinement_flags
C1 C 0.8922(5) 0.4627(4) 0.17712(17) 0.0309(8) Uani 1 1 d .
C2 C 0.8180(5) 0.4946(4) 0.11507(18) 0.0349(9) Uani 1 1 d .
C3 C 0.9543(5) 0.3621(4) 0.17755(18) 0.0324(9) Uani 1 1 d .
H3 H 0.9495 0.3148 0.1395 0.039 Uiso 1 1 calc R
C4 C 1.0236(5) 0.3315(4) 0.23440(18) 0.0337(9) Uani 1 1 d .
C5 C 1.0858(5) 0.2212(4) 0.23466(19) 0.0368(9) Uani 1 1 d .
C6 C 1.0309(5) 0.4014(4) 0.29156(19) 0.0388(10) Uani 1 1 d .
H6 H 1.0770 0.3803 0.3298 0.047 Uiso 1 1 calc R
C7 C 0.9685(5) 0.5038(4) 0.29112(18) 0.0383(10) Uani 1 1 d .
C8 C 0.8969(5) 0.5327(4) 0.23434(18) 0.0370(9) Uani 1 1 d .
H8 H 0.8517 0.5986 0.2341 0.044 Uiso 1 1 calc R
C9 C 0.9306(7) 0.6781(5) 0.3526(2) 0.0548(13) Uani 1 1 d .
H9A H 0.8079 0.6426 0.3406 0.066 Uiso 1 1 calc R
H9B H 0.9759 0.7418 0.3241 0.066 Uiso 1 1 calc R
C10 C 0.9932(6) 0.7477(5) 0.4200(2) 0.0492(12) Uani 1 1 d .
C11 C 1.1112(8) 0.8789(6) 0.4343(2) 0.0682(16) Uani 1 1 d .
H11 H 1.1533 0.9255 0.4022 0.082 Uiso 1 1 calc R
C12 C 1.1683(8) 0.9425(6) 0.4968(2) 0.0695(16) Uani 1 1 d .
H12 H 1.2477 1.0320 0.5058 0.083 Uiso 1 1 calc R
C13 C 1.1121(6) 0.8785(5) 0.5446(2) 0.0506(12) Uani 1 1 d .
C14 C 0.9962(9) 0.7477(7) 0.5302(2) 0.096(2) Uani 1 1 d .
H14 H 0.9560 0.7014 0.5627 0.115 Uiso 1 1 calc R
C15 C 0.9361(9) 0.6814(7) 0.4681(2) 0.091(2) Uani 1 1 d .
H15 H 0.8569 0.5918 0.4595 0.109 Uiso 1 1 calc R
C16 C 1.1680(7) 0.9470(6) 0.6124(2) 0.0592(14) Uani 1 1 d .
H16A H 1.2332 1.0437 0.6144 0.071 Uiso 1 1 calc R
H16B H 1.0701 0.9348 0.6300 0.071 Uiso 1 1 calc R
C17 C 1.3101(5) 0.9152(4) 0.71203(18) 0.0392(10) Uani 1 1 d .
C18 C 1.2776(5) 1.0129(4) 0.74559(18) 0.0368(9) Uani 1 1 d .
H18 H 1.2265 1.0649 0.7241 0.044 Uiso 1 1 calc R
C19 C 1.3220(5) 1.0327(4) 0.81165(17) 0.0316(9) Uani 1 1 d .
C20 C 1.2915(5) 1.1363(4) 0.84962(18) 0.0343(9) Uani 1 1 d .
C21 C 1.3967(5) 0.9542(4) 0.84367(18) 0.0317(9) Uani 1 1 d .
H21 H 1.4237 0.9659 0.8878 0.038 Uiso 1 1 calc R
C22 C 1.4312(5) 0.8572(4) 0.80943(18) 0.0331(9) Uani 1 1 d .
C23 C 1.5091(5) 0.7740(4) 0.84568(19) 0.0369(9) Uani 1 1 d .
C24 C 1.3869(5) 0.8384(4) 0.74429(18) 0.0375(10) Uani 1 1 d .
H24 H 1.4088 0.7733 0.7215 0.045 Uiso 1 1 calc R
C25 C 0.6605(5) 0.3582(4) -0.18286(17) 0.0308(8) Uani 1 1 d .
C26 C 0.6656(5) 0.4313(4) -0.12115(18) 0.0376(10) Uani 1 1 d .
C27 C 0.7218(5) 0.2560(4) -0.18185(17) 0.0317(9) Uani 1 1 d .
H27 H 0.7662 0.2347 -0.1434 0.038 Uiso 1 1 calc R
C28 C 0.7166(5) 0.1861(4) -0.23841(17) 0.0317(9) Uani 1 1 d .
C29 C 0.7787(5) 0.0753(4) -0.23750(18) 0.0360(9) Uani 1 1 d .
C30 C 0.6518(5) 0.2187(4) -0.29662(18) 0.0373(10) Uani 1 1 d .
H30 H 0.6479 0.1716 -0.3346 0.045 Uiso 1 1 calc R
C31 C 0.5942(5) 0.3218(4) -0.29648(18) 0.0385(10) Uani 1 1 d .
C32 C 0.5955(5) 0.3901(4) -0.24011(18) 0.0379(10) Uani 1 1 d .
H32 H 0.5526 0.4574 -0.2408 0.046 Uiso 1 1 calc R
C33 C 0.5714(7) 0.3311(5) -0.40792(19) 0.0498(12) Uani 1 1 d .
H33A H 0.5060 0.2358 -0.4245 0.060 Uiso 1 1 calc R
H33B H 0.6908 0.3477 -0.4002 0.060 Uiso 1 1 calc R
C34 C 0.5320(6) 0.4190(5) -0.45494(19) 0.0453(11) Uani 1 1 d .
C35 C 0.4874(7) 0.3723(5) -0.5193(2) 0.0599(14) Uani 1 1 d .
H35 H 0.4777 0.2852 -0.5328 0.072 Uiso 1 1 calc R
C36 C 0.5430(7) 0.5475(5) -0.4363(2) 0.0604(14) Uani 1 1 d .
H36 H 0.5712 0.5806 -0.3933 0.072 Uiso 1 1 calc R
C37 C 1.0570(7) 0.7634(6) 0.0014(2) 0.0562(13) Uani 1 1 d .
C38 C 1.2202(8) 0.8737(6) 0.0035(3) 0.095(2) Uani 1 1 d .
H38A H 1.3031 0.8365 0.0007 0.143 Uiso 1 1 calc R
H38B H 1.2554 0.9339 0.0426 0.143 Uiso 1 1 calc R
H38C H 1.2094 0.9233 -0.0316 0.143 Uiso 1 1 calc R
Co1 Co 0.70621(7) 0.51807(6) -0.00046(2) 0.0349(2) Uani 1 1 d .
N1 N 0.9306(5) 0.6781(4) -0.00059(17) 0.0493(10) Uani 1 1 d .
O1 O 0.7993(4) 0.4204(3) 0.06565(12) 0.0446(7) Uani 1 1 d .
O2 O 0.7738(4) 0.5929(3) 0.11190(13) 0.0504(8) Uani 1 1 d .
O3 O 1.0705(4) 0.1537(3) 0.18374(14) 0.0478(8) Uani 1 1 d .
O4 O 1.1518(5) 0.1972(3) 0.28863(14) 0.0568(9) Uani 1 1 d .
H4 H 1.2208 0.2690 0.3098 0.085 Uiso 1 1 calc R
O5 O 0.9871(5) 0.5699(3) 0.34938(13) 0.0561(9) Uani 1 1 d .
O6 O 1.2694(4) 0.8859(4) 0.64734(13) 0.0579(9) Uani 1 1 d .
O7 O 1.2296(4) 1.2108(3) 0.81535(13) 0.0494(8) Uani 1 1 d .
H7 H 1.2128 1.2646 0.8388 0.074 Uiso 1 1 calc R
O8 O 1.3255(4) 1.1523(3) 0.90718(13) 0.0501(8) Uani 1 1 d .
O9 O 1.5478(4) 0.7913(3) 0.90318(14) 0.0506(8) Uani 1 1 d .
O10 O 1.5311(5) 0.6827(3) 0.81018(14) 0.0536(8) Uani 1 1 d .
H10 H 1.5683 0.6370 0.8328 0.080 Uiso 1 1 calc R
O11 O 0.7054(4) 0.3862(3) -0.07123(13) 0.0495(8) Uani 1 1 d .
O12 O 0.6321(4) 0.5344(3) -0.11871(15) 0.0579(9) Uani 1 1 d .
O13 O 0.8268(4) 0.0444(3) -0.18376(13) 0.0461(7) Uani 1 1 d .
H13 H 0.8616 -0.0159 -0.1884 0.069 Uiso 1 1 calc R
O14 O 0.7785(4) 0.0157(3) -0.28946(13) 0.0531(9) Uani 1 1 d .
O15 O 0.5298(4) 0.3633(3) -0.35070(13) 0.0547(9) Uani 1 1 d .
O16 O 0.5616(3) 0.6367(3) -0.00171(12) 0.0358(6) Uani 1 1 d .
H16C H 0.5604 0.6777 0.0328 0.043 Uiso 1 1 d R
H16D H 0.5043 0.6434 -0.0367 0.043 Uiso 1 1 d R

loop_
_atom_site_aniso_label
_atom_site_aniso_U_11
_atom_site_aniso_U_22
_atom_site_aniso_U_33
_atom_site_aniso_U_23
_atom_site_aniso_U_13
_atom_site_aniso_U_12
C1 0.033(2) 0.035(2) 0.028(2) 0.0057(16) 0.0055(16) 0.0169(17)
C2 0.036(2) 0.039(2) 0.028(2) 0.0054(17) 0.0015(16) 0.0163(18)
C3 0.038(2) 0.034(2) 0.026(2) 0.0019(16) 0.0044(16) 0.0168(18)
C4 0.039(2) 0.031(2) 0.035(2) 0.0088(17) 0.0053(17) 0.0197(18)
C5 0.041(2) 0.038(2) 0.032(2) 0.0050(18) 0.0043(18) 0.0181(19)
C6 0.051(3) 0.042(2) 0.029(2) 0.0091(18) 0.0021(18) 0.027(2)
C7 0.048(2) 0.046(2) 0.025(2) 0.0028(17) 0.0023(17) 0.026(2)
C8 0.044(2) 0.039(2) 0.031(2) 0.0055(17) 0.0014(18) 0.0233(19)
C9 0.076(3) 0.065(3) 0.037(3) -0.003(2) 0.005(2) 0.049(3)
C10 0.067(3) 0.065(3) 0.027(2) 0.001(2) 0.005(2) 0.042(3)
C11 0.103(4) 0.067(4) 0.032(3) 0.003(2) 0.018(3) 0.031(3)
C12 0.101(4) 0.057(3) 0.039(3) 0.002(2) 0.015(3) 0.020(3)
C13 0.066(3) 0.063(3) 0.027(2) -0.002(2) 0.006(2) 0.034(3)
C14 0.118(5) 0.099(5) 0.029(3) 0.006(3) 0.021(3) -0.003(4)
C15 0.113(5) 0.083(4) 0.038(3) -0.007(3) 0.015(3) -0.002(4)
C16 0.086(4) 0.071(3) 0.030(2) 0.002(2) 0.001(2) 0.047(3)
C17 0.051(3) 0.047(2) 0.021(2) -0.0019(17) 0.0029(17) 0.024(2)
C18 0.048(2) 0.036(2) 0.030(2) 0.0031(17) 0.0033(18) 0.0229(19)
C19 0.038(2) 0.035(2) 0.0227(19) 0.0003(16) 0.0052(16) 0.0166(18)
C20 0.040(2) 0.032(2) 0.032(2) 0.0022(17) 0.0060(17) 0.0169(18)
C21 0.039(2) 0.032(2) 0.0223(19) 0.0029(15) 0.0033(16) 0.0147(18)
C22 0.033(2) 0.031(2) 0.033(2) 0.0027(16) 0.0055(16) 0.0109(17)
C23 0.044(2) 0.038(2) 0.036(2) 0.0071(18) 0.0126(18) 0.0218(19)
C24 0.047(2) 0.039(2) 0.033(2) -0.0014(18) 0.0068(18) 0.025(2)
C25 0.038(2) 0.032(2) 0.0244(19) 0.0044(16) 0.0095(16) 0.0159(18)
C26 0.045(2) 0.041(2) 0.028(2) 0.0005(18) 0.0065(18) 0.019(2)
C27 0.042(2) 0.034(2) 0.0225(19) 0.0087(16) 0.0063(16) 0.0187(18)
C28 0.036(2) 0.032(2) 0.029(2) 0.0032(16) 0.0048(16) 0.0167(17)
C29 0.047(2) 0.041(2) 0.032(2) 0.0110(18) 0.0128(18) 0.027(2)
C30 0.053(3) 0.043(2) 0.022(2) 0.0025(17) 0.0084(17) 0.027(2)
C31 0.051(3) 0.046(2) 0.027(2) 0.0094(18) 0.0083(18) 0.029(2)
C32 0.050(3) 0.039(2) 0.034(2) 0.0072(18) 0.0124(19) 0.026(2)
C33 0.076(3) 0.058(3) 0.025(2) 0.007(2) 0.008(2) 0.038(3)
C34 0.064(3) 0.053(3) 0.024(2) 0.0054(19) 0.0004(19) 0.033(2)
C35 0.101(4) 0.050(3) 0.035(3) 0.003(2) 0.006(3) 0.043(3)
C36 0.098(4) 0.068(3) 0.022(2) 0.003(2) -0.004(2) 0.050(3)
C37 0.071(4) 0.059(3) 0.045(3) 0.006(2) 0.010(3) 0.033(3)
C38 0.082(5) 0.065(4) 0.110(6) 0.011(4) 0.018(4) -0.002(3)
Co1 0.0473(4) 0.0384(3) 0.0275(3) 0.0035(2) 0.0062(2) 0.0276(3)
N1 0.053(2) 0.052(2) 0.043(2) 0.0039(18) 0.0097(19) 0.022(2)
O1 0.067(2) 0.0486(18) 0.0247(15) -0.0005(13) 0.0016(13) 0.0347(16)
O2 0.078(2) 0.060(2) 0.0350(17) 0.0100(14) 0.0106(15) 0.0522(18)
O3 0.060(2) 0.0522(19) 0.0420(18) 0.0021(15) 0.0084(14) 0.0366(16)
O4 0.084(3) 0.056(2) 0.0410(19) 0.0047(15) -0.0048(16) 0.049(2)
O5 0.096(3) 0.065(2) 0.0246(16) 0.0018(14) 0.0027(15) 0.058(2)
O6 0.088(2) 0.078(2) 0.0221(15) -0.0016(15) 0.0006(15) 0.056(2)
O7 0.079(2) 0.057(2) 0.0329(16) 0.0054(14) 0.0095(15) 0.0515(18)
O8 0.081(2) 0.0481(18) 0.0276(16) -0.0017(13) 0.0022(15) 0.0380(17)
O9 0.083(2) 0.0473(18) 0.0357(18) 0.0114(14) 0.0117(16) 0.0419(17)
O10 0.078(2) 0.060(2) 0.0376(17) 0.0003(15) 0.0057(16) 0.0481(19)
O11 0.075(2) 0.0554(19) 0.0285(16) 0.0046(14) 0.0137(15) 0.0363(17)
O12 0.083(2) 0.062(2) 0.0441(19) -0.0071(16) 0.0046(17) 0.0526(19)
O13 0.066(2) 0.055(2) 0.0346(16) 0.0131(14) 0.0103(14) 0.0434(17)
O14 0.094(3) 0.058(2) 0.0313(16) 0.0100(14) 0.0203(16) 0.0537(19)
O15 0.089(2) 0.073(2) 0.0275(16) 0.0180(15) 0.0120(15) 0.059(2)
O16 0.0555(17) 0.0373(15) 0.0221(13) 0.0009(11) 0.0031(12) 0.0297(14)

loop_
_atom_type_symbol
_atom_type_description
_atom_type_scat_dispersion_real
_atom_type_scat_dispersion_imag
_atom_type_scat_source
C C 0.0033 0.0016 'International Tables Vol C Tables 4.2.6.8 and 6.1.1.4'
H H 0.0000 0.0000 'International Tables Vol C Tables 4.2.6.8 and 6.1.1.4'
O O 0.0106 0.0060 'International Tables Vol C Tables 4.2.6.8 and 6.1.1.4'
Co Co 0.3494 0.9721 'International Tables Vol C Tables 4.2.6.8 and 6.1.1.4'
N N 0.0061 0.0033 'International Tables Vol C Tables 4.2.6.8 and 6.1.1.4'

loop_
_geom_angle_atom_site_label_1
_geom_angle_atom_site_label_2
_geom_angle_atom_site_label_3
_geom_angle
_geom_angle_site_symmetry_1
_geom_angle_site_symmetry_3
C3 C1 C8 120.1(4) . .
C3 C1 C2 119.3(3) . .
C8 C1 C2 120.6(4) . .
O1 C2 O2 119.7(4) . .
O1 C2 C1 118.6(4) . .
O2 C2 C1 121.7(4) . .
C1 C3 C4 120.1(3) . .
C3 C4 C6 120.4(4) . .
C3 C4 C5 119.9(3) . .
C6 C4 C5 119.7(4) . .
O3 C5 O4 122.4(4) . .
O3 C5 C4 119.6(4) . .
O4 C5 C4 117.9(3) . .
C4 C6 C7 119.5(4) . .
O5 C7 C8 124.9(4) . .
O5 C7 C6 115.1(4) . .
C8 C7 C6 120.0(4) . .
C7 C8 C1 119.9(4) . .
O5 C9 C10 107.1(4) . .
C15 C10 C11 118.7(4) . .
C15 C10 C9 120.9(5) . .
C11 C10 C9 120.4(4) . .
C10 C11 C12 120.0(5) . .
C13 C12 C11 121.9(5) . .
C12 C13 C14 117.9(4) . .
C12 C13 C16 122.8(5) . .
C14 C13 C16 119.3(5) . .
C13 C14 C15 121.6(5) . .
C10 C15 C14 119.9(6) . .
O6 C16 C13 107.6(4) . .
O6 C17 C24 115.6(4) . .
O6 C17 C18 124.4(4) . .
C24 C17 C18 120.0(4) . .
C17 C18 C19 119.6(4) . .
C21 C19 C18 120.2(4) . .
C21 C19 C20 118.1(3) . .
C18 C19 C20 121.7(4) . .
O8 C20 O7 123.7(4) . .
O8 C20 C19 122.5(4) . .
O7 C20 C19 113.8(3) . .
C19 C21 C22 119.8(4) . .
C24 C22 C21 119.6(4) . .
C24 C22 C23 122.3(4) . .
C21 C22 C23 118.0(4) . .
O9 C23 O10 124.0(4) . .
O9 C23 C22 121.9(4) . .
O10 C23 C22 114.1(4) . .
C22 C24 C17 120.9(4) . .
C32 C25 C27 120.0(3) . .
C32 C25 C26 121.3(4) . .
C27 C25 C26 118.8(3) . .
O12 C26 O11 120.2(4) . .
O12 C26 C25 121.7(4) . .
O11 C26 C25 118.0(4) . .
C28 C27 C25 119.7(4) . .
C27 C28 C30 120.5(4) . .
C27 C28 C29 119.9(3) . .
C30 C28 C29 119.6(3) . .
O14 C29 O13 123.7(4) . .
O14 C29 C28 119.1(4) . .
O13 C29 C28 117.2(3) . .
C31 C30 C28 118.7(3) . .
C30 C31 O15 123.7(4) . .
C30 C31 C32 121.0(4) . .
O15 C31 C32 115.3(4) . .
C25 C32 C31 120.0(4) . .
O15 C33 C34 108.4(4) . .
C36 C34 C35 118.1(4) . .
C36 C34 C33 122.0(4) . .
C35 C34 C33 119.8(4) . .
C36 C35 C34 121.2(4) 2_664 .
C34 C36 C35 120.6(4) . 2_664
N1 C37 C38 179.6(6) . .
O11 Co1 O1 90.44(12) . .
O11 Co1 N1 99.19(14) . .
O1 Co1 N1 98.41(14) . .
O11 Co1 O16 128.99(12) . .
O1 Co1 O16 135.10(11) . .
N1 Co1 O16 95.49(13) . .
O11 Co1 O16 87.36(11) . 2_665
O1 Co1 O16 87.14(11) . 2_665
N1 Co1 O16 171.34(13) . 2_665
O16 Co1 O16 75.92(11) . 2_665
O11 Co1 O2 147.67(11) . .
O1 Co1 O2 57.28(10) . .
N1 Co1 O2 85.15(13) . .
O16 Co1 O2 81.85(10) . .
O16 Co1 O2 92.35(10) 2_665 .
C37 N1 Co1 176.9(4) . .
C2 O1 Co1 100.1(3) . .
C2 O2 Co1 82.8(2) . .
C7 O5 C9 118.4(3) . .
C17 O6 C16 117.7(3) . .
C26 O11 Co1 104.8(3) . .
C31 O15 C33 118.2(3) . .
Co1 O16 Co1 104.08(11) . 2_665

loop_
_geom_bond_atom_site_label_1
_geom_bond_atom_site_label_2
_geom_bond_distance
_geom_bond_site_symmetry_2
C1 C3 1.378(5) .
C1 C8 1.399(5) .
C1 C2 1.495(5) .
C2 O1 1.244(5) .
C2 O2 1.252(5) .
C3 C4 1.380(5) .
C4 C6 1.390(5) .
C4 C5 1.477(5) .
C5 O3 1.242(5) .
C5 O4 1.288(5) .
C6 C7 1.398(6) .
C7 O5 1.364(5) .
C7 C8 1.378(5) .
C9 O5 1.425(5) .
C9 C10 1.503(6) .
C10 C15 1.359(7) .
C10 C11 1.368(7) .
C11 C12 1.392(6) .
C12 C13 1.341(7) .
C13 C14 1.359(8) .
C13 C16 1.509(6) .
C14 C15 1.393(7) .
C16 O6 1.424(6) .
C17 O6 1.367(5) .
C17 C24 1.386(6) .
C17 C18 1.388(5) .
C18 C19 1.393(5) .
C19 C21 1.387(5) .
C19 C20 1.479(5) .
C20 O8 1.213(5) .
C20 O7 1.312(5) .
C21 C22 1.399(5) .
C22 C24 1.374(5) .
C22 C23 1.488(6) .
C23 O9 1.212(5) .
C23 O10 1.304(5) .
C25 C32 1.381(5) .
C25 C27 1.389(5) .
C25 C26 1.497(5) .
C26 O12 1.246(5) .
C26 O11 1.252(5) .
C27 C28 1.385(5) .
C28 C30 1.401(5) .
C28 C29 1.480(5) .
C29 O14 1.263(5) .
C29 O13 1.267(5) .
C30 C31 1.377(6) .
C31 O15 1.375(5) .
C31 C32 1.385(5) .
C33 O15 1.417(5) .
C33 C34 1.504(6) .
C34 C36 1.375(6) .
C34 C35 1.384(6) .
C35 C36 1.380(6) 2_664
C36 C35 1.380(6) 2_664
C37 N1 1.129(6) .
C37 C38 1.460(8) .
Co1 O11 2.025(3) .
Co1 O1 2.044(3) .
Co1 N1 2.062(4) .
Co1 O16 2.103(3) .
Co1 O16 2.315(3) 2_665
Co1 O2 2.410(3) .
O16 Co1 2.315(3) 2_665
